data_2211611
loop_
_publ_author_name
'Pereira Silva, P. S. '
'Ramos Silva, M.'
'Matos Beja, A.'
'Paix\~ao, J. A.'

_publ_section_title
;
 <i>N</i>,<i>N</i>'-Diphenylguanidinium 8-hydroxyquinoline-5-sulfonate
;
_journal_coeditor_code SG2104
_journal_issue 12
_journal_name_full 'Acta Crystallographica Section E'
_journal_page_first o5913
_journal_page_last o5915
_journal_paper_doi 10.1107/S160053680605077X
_journal_volume 62
_journal_year 2006
_chemical_formula_iupac 'C13 H14 N3 +, C9 H6 N O4 S -'
_chemical_formula_moiety 'C13 H14 N3 +, C9 H6 N O4 S -'
_chemical_formula_sum 'C22 H20 N4 O4 S'
_chemical_formula_weight 436.48
_chemical_name_systematic
;
N,N'-Diphenylguanidinium 8-hydroxyquinoline-5-sulfonate
;
_space_group_IT_number 61
_symmetry_cell_setting orthorhombic
_symmetry_space_group_name_Hall '-P 2ac 2ab'
_symmetry_space_group_name_H-M 'P b c a'
_atom_sites_solution_hydrogens geom
_atom_sites_solution_primary direct
_atom_sites_solution_secondary difmap
_cell_angle_alpha 90.00
_cell_angle_beta 90.00
_cell_angle_gamma 90.00
_cell_formula_units_Z 8
_cell_length_a 8.797(2)
_cell_length_b 16.880(2)
_cell_length_c 28.145(4)
_cell_measurement_reflns_used 17
_cell_measurement_temperature 293(2)
_cell_measurement_theta_max 18.4
_cell_measurement_theta_min 10.5
_cell_volume 4179.3(12)
_computing_cell_refinement 'CAD-4 Software'
_computing_data_collection 'CAD-4 Software (Enraf--Nonius, 1989)'
_computing_data_reduction 'SDP-Plus (Frenz, 1985)'
_computing_molecular_graphics 'PLATON (Spek, 2003)'
_computing_publication_material SHELXL97
_computing_structure_refinement 'SHELXL97 (Sheldrick, 1997)'
_computing_structure_solution 'SHELXS97 (Sheldrick, 1997)'
_diffrn_ambient_temperature 293(2)
_diffrn_measured_fraction_theta_full 1.000
_diffrn_measured_fraction_theta_max 1.000
_diffrn_measurement_device_type 'Enraf--Nonius CAD-4'
_diffrn_measurement_method 'profile data from \w-2\q'
_diffrn_radiation_monochromator graphite
_diffrn_radiation_source 'fine-focus sealed tube'
_diffrn_radiation_type MoK\a
_diffrn_radiation_wavelength 0.71073
_diffrn_reflns_av_R_equivalents 0.0178
_diffrn_reflns_av_sigmaI/netI 0.0344
_diffrn_reflns_limit_h_max 11
_diffrn_reflns_limit_h_min -11
_diffrn_reflns_limit_k_max 21
_diffrn_reflns_limit_k_min 0
_diffrn_reflns_limit_l_max 36
_diffrn_reflns_limit_l_min 0
_diffrn_reflns_number 7311
_diffrn_reflns_theta_full 27.49
_diffrn_reflns_theta_max 27.49
_diffrn_reflns_theta_min 2.41
_diffrn_standards_decay_% 1.6
_diffrn_standards_interval_time 180
_diffrn_standards_number 3
_exptl_absorpt_coefficient_mu 0.193
_exptl_absorpt_correction_T_max 0.9637
_exptl_absorpt_correction_T_min 0.9421
_exptl_absorpt_correction_type psi-scan
_exptl_absorpt_process_details '(North <i>et al.</i>,  1968)'
_exptl_crystal_colour colourless
_exptl_crystal_density_diffrn 1.387
_exptl_crystal_density_method 'not measured'
_exptl_crystal_description parallelipiped
_exptl_crystal_F_000 1824
_exptl_crystal_size_max 0.39
_exptl_crystal_size_mid 0.37
_exptl_crystal_size_min 0.17
_refine_diff_density_max 0.688
_refine_diff_density_min -0.493
_refine_ls_extinction_coef 0.0009(2)
_refine_ls_extinction_expression Fc^*^=kFc[1+0.001xFc^2^\l^3^/sin(2\q)]^-1/4^
_refine_ls_extinction_method SHELXL97
_refine_ls_goodness_of_fit_ref 1.002
_refine_ls_hydrogen_treatment constr
_refine_ls_matrix_type full
_refine_ls_number_parameters 282
_refine_ls_number_reflns 4800
_refine_ls_number_restraints 0
_refine_ls_restrained_S_all 1.002
_refine_ls_R_factor_all 0.1016
_refine_ls_R_factor_gt 0.0466
_refine_ls_shift/su_max 0.001
_refine_ls_shift/su_mean 0.000
_refine_ls_structure_factor_coef Fsqd
_refine_ls_weighting_details 'calc w=1/[\s^2^(Fo^2^)+(0.0647P)^2^] where P=(Fo^2^+2Fc^2^)/3'
_refine_ls_weighting_scheme calc
_refine_ls_wR_factor_gt 0.1224
_refine_ls_wR_factor_ref 0.1477
_reflns_number_gt 2976
_reflns_number_total 4800
_reflns_threshold_expression I>2\s(I)
_cod_data_source_file sg2104.cif
_cod_data_source_block I
_cod_original_cell_volume 4179.6(12)
_cod_database_code 2211611
_cod_database_fobs_code 2211611

loop_
_symmetry_equiv_pos_as_xyz
'x, y, z'
'-x+1/2, -y, z+1/2'
'x+1/2, -y+1/2, -z'
'-x, y+1/2, -z+1/2'
'-x, -y, -z'
'x-1/2, y, -z-1/2'
'-x-1/2, y-1/2, z'
'x, -y-1/2, z-1/2'

loop_
_atom_site_type_symbol
_atom_site_label
_atom_site_fract_x
_atom_site_fract_y
_atom_site_fract_z
_atom_site_U_iso_or_equiv
_atom_site_adp_type
_atom_site_calc_flag
_atom_site_refinement_flags
_atom_site_occupancy
S S1 0.48508(5) 0.23367(4) 0.621739(18) 0.03210(16) Uani d . 1
N N1 1.0785(2) 0.23709(12) 0.60358(7) 0.0382(4) Uani d . 1
C C2 1.0629(3) 0.24031(16) 0.55744(9) 0.0444(6) Uani d . 1
H H2 1.1502 0.2435 0.5389 0.053 Uiso calc R 1
C C3 0.9226(3) 0.23928(18) 0.53450(8) 0.0491(7) Uani d . 1
H H3 0.9178 0.2413 0.5015 0.059 Uiso calc R 1
C C4 0.7928(3) 0.23526(15) 0.56057(8) 0.0391(5) Uani d . 1
H H4 0.6987 0.2339 0.5455 0.047 Uiso calc R 1
C C5 0.6751(2) 0.23175(14) 0.64225(8) 0.0324(5) Uani d . 1
C C6 0.7001(3) 0.22847(16) 0.69012(8) 0.0428(6) Uani d . 1
H H6 0.6172 0.2277 0.7106 0.051 Uiso calc R 1
C C7 0.8475(3) 0.22624(18) 0.70919(8) 0.0483(7) Uani d . 1
H H7 0.8611 0.2228 0.7419 0.058 Uiso calc R 1
C C8 0.9701(3) 0.22913(16) 0.68008(8) 0.0402(5) Uani d . 1
C C9 0.9493(2) 0.23353(14) 0.63001(7) 0.0312(5) Uani d . 1
C C10 0.8013(2) 0.23311(13) 0.61051(7) 0.0290(4) Uani d . 1
O O1 1.11182(18) 0.22840(14) 0.69832(6) 0.0568(5) Uani d . 1
H H1 1.1740 0.2315 0.6767 0.085 Uiso calc R 1
O O2 0.4562(2) 0.16004(11) 0.59902(8) 0.0617(6) Uani d . 1
O O3 0.4744(2) 0.29913(11) 0.58852(8) 0.0587(5) Uani d . 1
O O4 0.3941(2) 0.24867(16) 0.66357(6) 0.0735(7) Uani d . 1
N N2 0.8112(3) 0.05806(14) 0.41111(9) 0.0639(7) Uani d . 1
H H2A 0.8311 0.1079 0.4114 0.077 Uiso calc R 1
N N3 0.8593(4) 0.06603(15) 0.33198(9) 0.0710(8) Uani d . 1
H H3A 0.8885 0.1137 0.3377 0.085 Uiso calc R 1
N N4 0.7658(3) -0.05043(15) 0.36342(9) 0.0715(8) Uani d . 1
H H4A 0.7350 -0.0772 0.3875 0.086 Uiso calc R 1
H H4B 0.7670 -0.0718 0.3357 0.086 Uiso calc R 1
C C11 0.8114(4) 0.02332(17) 0.36894(11) 0.0574(7) Uani d . 1
C C12 0.7818(3) 0.02229(16) 0.45607(10) 0.0548(7) Uani d . 1
C C13 0.8553(4) -0.04577(18) 0.46972(12) 0.0656(8) Uani d . 1
H H13 0.9209 -0.0713 0.4488 0.079 Uiso calc R 1
C C14 0.8314(5) -0.0762(2) 0.51465(12) 0.0755(10) Uani d . 1
H H14 0.8796 -0.1228 0.5237 0.091 Uiso calc R 1
C C15 0.7385(5) -0.0387(2) 0.54566(13) 0.0881(13) Uani d . 1
H H15 0.7231 -0.0597 0.5758 0.106 Uiso calc R 1
C C16 0.6672(6) 0.0299(2) 0.53286(15) 0.0995(14) Uani d . 1
H H16 0.6050 0.0561 0.5545 0.119 Uiso calc R 1
C C17 0.6878(5) 0.0602(2) 0.48746(14) 0.0823(11) Uani d . 1
H H17 0.6377 0.1064 0.4784 0.099 Uiso calc R 1
C C18 0.8666(4) 0.04008(19) 0.28378(12) 0.0669(9) Uani d . 1
C C19 0.9501(5) -0.0259(2) 0.27126(15) 0.0815(11) Uani d . 1
H H19 1.0008 -0.0551 0.2943 0.098 Uiso calc R 1
C C20 0.9576(5) -0.0480(2) 0.22405(16) 0.0928(13) Uani d . 1
H H20 1.0118 -0.0931 0.2155 0.111 Uiso calc R 1
C C21 0.8869(6) -0.0047(3) 0.19019(15) 0.0977(14) Uani d . 1
H H21 0.8924 -0.0200 0.1585 0.117 Uiso calc R 1
C C22 0.8073(6) 0.0617(3) 0.20269(14) 0.1021(14) Uani d . 1
H H22 0.7611 0.0922 0.1793 0.122 Uiso calc R 1
C C23 0.7950(5) 0.0837(2) 0.24982(13) 0.0832(11) Uani d . 1
H H23 0.7382 0.1280 0.2583 0.100 Uiso calc R 1

loop_
_atom_site_aniso_label
_atom_site_aniso_U_11
_atom_site_aniso_U_22
_atom_site_aniso_U_33
_atom_site_aniso_U_12
_atom_site_aniso_U_13
_atom_site_aniso_U_23
S1 0.0215(2) 0.0455(3) 0.0293(3) 0.0012(2) -0.0006(2) 0.0004(2)
N1 0.0250(9) 0.0562(12) 0.0333(10) -0.0023(9) 0.0046(8) 0.0009(9)
C2 0.0316(11) 0.0683(17) 0.0333(11) -0.0017(11) 0.0113(9) 0.0012(12)
C3 0.0414(13) 0.0830(19) 0.0229(10) 0.0032(13) 0.0039(10) 0.0036(12)
C4 0.0299(11) 0.0598(15) 0.0277(10) 0.0030(11) -0.0025(9) 0.0008(11)
C5 0.0207(9) 0.0475(12) 0.0289(10) 0.0009(9) 0.0008(8) 0.0003(10)
C6 0.0251(10) 0.0752(17) 0.0281(10) 0.0022(11) 0.0055(9) 0.0014(11)
C7 0.0295(11) 0.092(2) 0.0229(10) -0.0007(13) -0.0005(9) 0.0034(12)
C8 0.0259(10) 0.0649(16) 0.0298(11) -0.0012(11) -0.0040(9) 0.0014(11)
C9 0.0243(9) 0.0420(12) 0.0275(10) -0.0006(9) 0.0017(8) -0.0008(9)
C10 0.0240(9) 0.0365(11) 0.0264(10) 0.0008(9) 0.0009(8) 0.0004(9)
O1 0.0222(8) 0.1183(17) 0.0300(8) -0.0038(9) -0.0031(7) 0.0039(10)
O2 0.0392(10) 0.0475(11) 0.0985(16) -0.0051(8) -0.0119(10) -0.0187(11)
O3 0.0419(10) 0.0525(11) 0.0816(14) 0.0062(9) -0.0091(10) 0.0212(10)
O4 0.0252(9) 0.159(2) 0.0360(10) 0.0069(11) 0.0019(8) -0.0097(12)
N2 0.091(2) 0.0395(13) 0.0615(15) -0.0110(13) -0.0050(14) 0.0063(11)
N3 0.100(2) 0.0478(14) 0.0647(16) -0.0271(14) 0.0016(16) -0.0004(12)
N4 0.101(2) 0.0513(15) 0.0624(15) -0.0277(14) -0.0080(16) 0.0025(13)
C11 0.0645(18) 0.0472(16) 0.0603(18) -0.0151(14) -0.0081(15) 0.0018(14)
C12 0.0672(19) 0.0401(14) 0.0570(16) -0.0079(14) -0.0043(15) 0.0029(13)
C13 0.077(2) 0.0533(18) 0.0663(19) 0.0052(16) 0.0019(17) 0.0048(15)
C14 0.104(3) 0.0552(19) 0.067(2) 0.0006(18) -0.008(2) 0.0089(17)
C15 0.138(4) 0.066(2) 0.061(2) -0.020(2) 0.006(2) 0.0035(18)
C16 0.139(4) 0.077(3) 0.083(3) 0.004(3) 0.034(3) -0.011(2)
C17 0.107(3) 0.0503(18) 0.089(3) 0.0128(19) 0.011(2) -0.0027(18)
C18 0.084(2) 0.0516(18) 0.065(2) -0.0226(16) 0.0057(18) -0.0019(15)
C19 0.098(3) 0.064(2) 0.083(2) -0.009(2) 0.005(2) 0.0014(19)
C20 0.114(4) 0.072(2) 0.092(3) -0.009(2) 0.027(3) -0.017(2)
C21 0.131(4) 0.096(3) 0.066(2) -0.019(3) 0.016(3) -0.012(2)
C22 0.140(4) 0.100(3) 0.066(2) 0.005(3) 0.003(3) 0.005(2)
C23 0.110(3) 0.068(2) 0.071(2) 0.004(2) 0.011(2) 0.007(2)

loop_
_atom_type_symbol
_atom_type_description
_atom_type_scat_dispersion_real
_atom_type_scat_dispersion_imag
_atom_type_scat_source
C C 0.0033 0.0016 'International Tables Vol C Tables 4.2.6.8 and 6.1.1.4'
H H 0.0000 0.0000 'International Tables Vol C Tables 4.2.6.8 and 6.1.1.4'
N N 0.0061 0.0033 'International Tables Vol C Tables 4.2.6.8 and 6.1.1.4'
O O 0.0106 0.0060 'International Tables Vol C Tables 4.2.6.8 and 6.1.1.4'

loop_
_geom_angle_atom_site_label_1
_geom_angle_atom_site_label_2
_geom_angle_atom_site_label_3
_geom_angle
O2 S1 O4 114.87(14)
O2 S1 O3 111.40(13)
O4 S1 O3 110.83(14)
O2 S1 C5 107.44(11)
O4 S1 C5 105.11(10)
O3 S1 C5 106.58(11)
C2 N1 C9 117.2(2)
N1 C2 C3 123.6(2)
N1 C2 H2 118.2
C3 C2 H2 118.2
C4 C3 C2 119.7(2)
C4 C3 H3 120.2
C2 C3 H3 120.2
C3 C4 C10 119.7(2)
C3 C4 H4 120.1
C10 C4 H4 120.1
C6 C5 C10 119.59(19)
C6 C5 S1 118.33(16)
C10 C5 S1 122.08(16)
C5 C6 C7 121.8(2)
C5 C6 H6 119.1
C7 C6 H6 119.1
C8 C7 C6 120.2(2)
C8 C7 H7 119.9
C6 C7 H7 119.9
O1 C8 C7 120.4(2)
O1 C8 C9 119.7(2)
C7 C8 C9 119.9(2)
N1 C9 C10 123.92(18)
N1 C9 C8 115.91(19)
C10 C9 C8 120.17(19)
C4 C10 C9 115.87(19)
C4 C10 C5 125.81(19)
C9 C10 C5 118.32(18)
C8 O1 H1 109.5
C11 N2 C12 127.5(2)
C11 N2 H2A 116.3
C12 N2 H2A 116.3
C11 N3 C18 126.1(3)
C11 N3 H3A 116.9
C18 N3 H3A 116.9
C11 N4 H4A 120.0
C11 N4 H4B 120.0
H4A N4 H4B 120.0
N4 C11 N2 121.6(3)
N4 C11 N3 121.0(3)
N2 C11 N3 117.4(3)
C17 C12 C13 119.7(3)
C17 C12 N2 119.0(3)
C13 C12 N2 121.1(3)
C12 C13 C14 119.7(3)
C12 C13 H13 120.2
C14 C13 H13 120.2
C15 C14 C13 120.6(3)
C15 C14 H14 119.7
C13 C14 H14 119.7
C14 C15 C16 120.3(4)
C14 C15 H15 119.9
C16 C15 H15 119.9
C15 C16 C17 119.7(4)
C15 C16 H16 120.1
C17 C16 H16 120.1
C12 C17 C16 120.0(3)
C12 C17 H17 120.0
C16 C17 H17 120.0
C23 C18 C19 120.2(3)
C23 C18 N3 118.7(3)
C19 C18 N3 121.0(3)
C18 C19 C20 119.3(4)
C18 C19 H19 120.4
C20 C19 H19 120.4
C21 C20 C19 120.6(4)
C21 C20 H20 119.7
C19 C20 H20 119.7
C20 C21 C22 119.8(4)
C20 C21 H21 120.1
C22 C21 H21 120.1
C21 C22 C23 120.5(4)
C21 C22 H22 119.8
C23 C22 H22 119.8
C18 C23 C22 119.5(4)
C18 C23 H23 120.3
C22 C23 H23 120.3

loop_
_geom_bond_atom_site_label_1
_geom_bond_atom_site_label_2
_geom_bond_distance
S1 O2 1.4206(19)
S1 O4 1.4461(18)
S1 O3 1.4504(19)
S1 C5 1.769(2)
N1 C2 1.307(3)
N1 C9 1.359(3)
C2 C3 1.393(4)
C2 H2 0.9300
C3 C4 1.359(3)
C3 H3 0.9300
C4 C10 1.408(3)
C4 H4 0.9300
C5 C6 1.366(3)
C5 C10 1.425(3)
C6 C7 1.404(3)
C6 H6 0.9300
C7 C8 1.355(3)
C7 H7 0.9300
C8 O1 1.349(3)
C8 C9 1.423(3)
C9 C10 1.413(3)
O1 H1 0.8200
N2 C11 1.324(4)
N2 C12 1.426(4)
N2 H2A 0.8600
N3 C11 1.334(4)
N3 C18 1.427(4)
N3 H3A 0.8600
N4 C11 1.317(4)
N4 H4A 0.8600
N4 H4B 0.8600
C12 C17 1.369(4)
C12 C13 1.373(4)
C13 C14 1.381(4)
C13 H13 0.9300
C14 C15 1.353(5)
C14 H14 0.9300
C15 C16 1.365(6)
C15 H15 0.9300
C16 C17 1.389(5)
C16 H16 0.9300
C17 H17 0.9300
C18 C23 1.361(5)
C18 C19 1.380(5)
C19 C20 1.382(5)
C19 H19 0.9300
C20 C21 1.353(6)
C20 H20 0.9300
C21 C22 1.368(6)
C21 H21 0.9300
C22 C23 1.382(5)
C22 H22 0.9300
C23 H23 0.9300

loop_
_geom_hbond_atom_site_label_D
_geom_hbond_atom_site_label_H
_geom_hbond_atom_site_label_A
_geom_hbond_site_symmetry_A
_geom_hbond_distance_DH
_geom_hbond_distance_HA
_geom_hbond_distance_DA
_geom_hbond_angle_DHA
O1 H1 O4 1_655 0.82 1.99 2.691(2) 142.6
O1 H1 N1 . 0.82 2.22 2.686(3) 116.0
N2 H2A O3 3_556 0.86 2.01 2.806(3) 152.9
N3 H3A O4 3_556 0.86 2.32 3.145(4) 159.8
N4 H4A O2 5_656 0.86 2.22 2.891(3) 134.8
C4 H4 O3 . 0.93 2.56 3.102(3) 117.3
C6 H6 O4 . 0.93 2.39 2.815(3) 107.3

loop_
_geom_torsion_atom_site_label_1
_geom_torsion_atom_site_label_2
_geom_torsion_atom_site_label_3
_geom_torsion_atom_site_label_4
_geom_torsion
C9 N1 C2 C3 -0.8(4)
N1 C2 C3 C4 0.4(5)
C2 C3 C4 C10 0.7(4)
O2 S1 C5 C6 -110.6(2)
O4 S1 C5 C6 12.2(3)
O3 S1 C5 C6 129.9(2)
O2 S1 C5 C10 69.1(2)
O4 S1 C5 C10 -168.1(2)
O3 S1 C5 C10 -50.4(2)
C10 C5 C6 C7 -0.1(4)
S1 C5 C6 C7 179.6(2)
C5 C6 C7 C8 1.5(4)
C6 C7 C8 O1 178.8(3)
C6 C7 C8 C9 -0.7(4)
C2 N1 C9 C10 0.0(4)
C2 N1 C9 C8 179.3(2)
O1 C8 C9 N1 -0.3(4)
C7 C8 C9 N1 179.3(2)
O1 C8 C9 C10 179.0(2)
C7 C8 C9 C10 -1.4(4)
C3 C4 C10 C9 -1.4(4)
C3 C4 C10 C5 177.6(2)
N1 C9 C10 C4 1.1(3)
C8 C9 C10 C4 -178.2(2)
N1 C9 C10 C5 -178.0(2)
C8 C9 C10 C5 2.7(3)
C6 C5 C10 C4 179.0(3)
S1 C5 C10 C4 -0.7(3)
C6 C5 C10 C9 -2.0(3)
S1 C5 C10 C9 178.35(18)
C12 N2 C11 N4 7.8(5)
C12 N2 C11 N3 -172.4(3)
C18 N3 C11 N4 0.6(6)
C18 N3 C11 N2 -179.2(3)
C11 N2 C12 C17 -135.1(4)
C11 N2 C12 C13 50.2(5)
C17 C12 C13 C14 1.3(5)
N2 C12 C13 C14 175.9(3)
C12 C13 C14 C15 -1.3(6)
C13 C14 C15 C16 -0.1(7)
C14 C15 C16 C17 1.4(7)
C13 C12 C17 C16 0.0(6)
N2 C12 C17 C16 -174.8(4)
C15 C16 C17 C12 -1.3(7)
C11 N3 C18 C23 125.4(4)
C11 N3 C18 C19 -57.5(5)
C23 C18 C19 C20 -1.3(6)
N3 C18 C19 C20 -178.4(3)
C18 C19 C20 C21 1.5(6)
C19 C20 C21 C22 0.1(7)
C20 C21 C22 C23 -1.8(8)
C19 C18 C23 C22 -0.4(6)
N3 C18 C23 C22 176.8(4)
C21 C22 C23 C18 1.9(7)

loop_
_cod_related_entry_id
_cod_related_entry_database
_cod_related_entry_code
1 ChemSpider 21125817
